data_2210563
loop_
_publ_author_name
'Shu-Sheng Zhang'
'Jun Wan'
'Zheng-Zhong Peng'
'Sai Bi'

_publ_section_title
;
 3-(Benzotriazol-1-yl)-1-(4-chlorophenyl)-1-oxopropan-2-yl
 2-chlorobenzoate
;
_journal_coeditor_code CV2116
_journal_issue 10
_journal_name_full 'Acta Crystallographica Section E'
_journal_page_first o4348
_journal_page_last o4349
_journal_paper_doi 10.1107/S1600536806035732
_journal_volume 62
_journal_year 2006
_chemical_formula_iupac 'C22 H15 Cl2 N3 O3'
_chemical_formula_moiety 'C22 H15 Cl2 N3 O3'
_chemical_formula_sum 'C22 H15 Cl2 N3 O3'
_chemical_formula_weight 440.27
_chemical_name_systematic
;
3-(Benzotriazol-1-yl)-1-(4-chlorophenyl)-1-oxopropan-2-yl 2-chlorobenzoate
;
_space_group_IT_number 14
_symmetry_cell_setting monoclinic
_symmetry_space_group_name_Hall '-P 2ybc'
_symmetry_space_group_name_H-M 'P 1 21/c 1'
_atom_sites_solution_hydrogens geom
_atom_sites_solution_primary direct
_atom_sites_solution_secondary difmap
_audit_creation_method SHELXL-97
_cell_angle_alpha 90.00
_cell_angle_beta 92.773(3)
_cell_angle_gamma 90.00
_cell_formula_units_Z 4
_cell_length_a 10.112(2)
_cell_length_b 9.2772(19)
_cell_length_c 21.998(5)
_cell_measurement_reflns_used 2224
_cell_measurement_temperature 293(2)
_cell_measurement_theta_max 22.1
_cell_measurement_theta_min 2.4
_cell_volume 2061.2(8)
_computing_cell_refinement 'SAINT (Siemens, 1996)'
_computing_data_collection 'SMART (Siemens, 1996)'
_computing_data_reduction SAINT
_computing_molecular_graphics 'SHELXTL (Sheldrick, 1997b)'
_computing_publication_material
;
SHELXTL, PARST (Nardelli, 1995) and PLATON (Spek, 2003)
;
_computing_structure_refinement 'SHELXL97 (Sheldrick, 1997a)'
_computing_structure_solution 'SHELXS97 (Sheldrick, 1997a)'
_diffrn_ambient_temperature 293(2)
_diffrn_detector_area_resol_mean 8.33
_diffrn_measured_fraction_theta_full 0.998
_diffrn_measured_fraction_theta_max 0.998
_diffrn_measurement_device_type 'Siemens SMART 1000 CCD area-detector'
_diffrn_measurement_method \w
_diffrn_radiation_monochromator graphite
_diffrn_radiation_source 'fine-focus sealed tube'
_diffrn_radiation_type MoK\a
_diffrn_radiation_wavelength 0.71073
_diffrn_reflns_av_R_equivalents 0.0285
_diffrn_reflns_av_sigmaI/netI 0.0359
_diffrn_reflns_limit_h_max 12
_diffrn_reflns_limit_h_min -11
_diffrn_reflns_limit_k_max 11
_diffrn_reflns_limit_k_min -10
_diffrn_reflns_limit_l_max 27
_diffrn_reflns_limit_l_min -26
_diffrn_reflns_number 11245
_diffrn_reflns_theta_full 26.07
_diffrn_reflns_theta_max 26.07
_diffrn_reflns_theta_min 1.85
_diffrn_standards_decay_% 0
_diffrn_standards_interval_count 0
_diffrn_standards_number 0
_exptl_absorpt_coefficient_mu 0.344
_exptl_absorpt_correction_T_max 0.9897
_exptl_absorpt_correction_T_min 0.9037
_exptl_absorpt_correction_type multi-scan
_exptl_absorpt_process_details '(SADABS; Sheldrick, 1996)'
_exptl_crystal_colour white
_exptl_crystal_density_diffrn 1.419
_exptl_crystal_density_method 'not measured'
_exptl_crystal_description block
_exptl_crystal_F_000 904
_exptl_crystal_size_max 0.30
_exptl_crystal_size_mid 0.19
_exptl_crystal_size_min 0.03
_refine_diff_density_max 0.206
_refine_diff_density_min -0.262
_refine_ls_extinction_method none
_refine_ls_goodness_of_fit_ref 1.025
_refine_ls_hydrogen_treatment constr
_refine_ls_matrix_type full
_refine_ls_number_parameters 271
_refine_ls_number_reflns 4081
_refine_ls_number_restraints 0
_refine_ls_restrained_S_all 1.025
_refine_ls_R_factor_all 0.0783
_refine_ls_R_factor_gt 0.0479
_refine_ls_shift/su_max 0.000
_refine_ls_shift/su_mean 0.000
_refine_ls_structure_factor_coef Fsqd
_refine_ls_weighting_details 'calc w=1/[\s^2^(Fo^2^)+(0.0529P)^2^+0.1582P] where P=(Fo^2^+2Fc^2^)/3'
_refine_ls_weighting_scheme calc
_refine_ls_wR_factor_gt 0.1051
_refine_ls_wR_factor_ref 0.1179
_reflns_number_gt 2690
_reflns_number_total 4081
_reflns_threshold_expression I>2\s(I)
_cod_data_source_file cv2116.cif
_cod_data_source_block I
_cod_depositor_comments
;
The following automatic conversions were performed:
'_symmetry_cell_setting' value 'Monoclinic' changed to 'monoclinic'
according to '/home/saulius/struct/CIF-dictionaries/cif_core.dic'
dictionary named 'cif_core.dic' version 2.4.1 from 2010-06-29.

Automatic conversion script
Id: cif_fix_enum 1527 2010-12-29 10:47:43Z saulius 

The following automatic conversions were performed:

'_symmetry_cell_setting' value 'Monoclinic' changed to 'monoclinic'
according to /home/saulius/struct/CIF-dictionaries/cif_core.dic
dictionary named 'cif_core.dic' version 2.4.1 from 2010-06-29.

Automatic conversion script
Id: cif_fix_values 1715 2011-07-08 13:25:40Z adriana 
;
_cod_original_sg_symbol_H-M 'P 21/c'
_cod_database_code 2210563
_cod_database_fobs_code 2210563

loop_
_symmetry_equiv_pos_as_xyz
'x, y, z'
'-x, y+1/2, -z+1/2'
'-x, -y, -z'
'x, -y-1/2, z-1/2'

loop_
_atom_site_type_symbol
_atom_site_label
_atom_site_fract_x
_atom_site_fract_y
_atom_site_fract_z
_atom_site_U_iso_or_equiv
_atom_site_adp_type
_atom_site_calc_flag
_atom_site_refinement_flags
_atom_site_occupancy
Cl Cl1 0.40849(7) 0.47129(9) 0.19930(3) 0.0837(3) Uani d . 1
Cl Cl2 -0.43462(8) 0.17688(11) 0.05565(4) 0.1138(3) Uani d . 1
O O1 0.10711(15) -0.01029(16) 0.22085(7) 0.0605(4) Uani d . 1
O O2 0.16725(13) 0.17832(15) 0.31309(6) 0.0483(4) Uani d . 1
O O3 0.17382(14) 0.31716(16) 0.23055(6) 0.0547(4) Uani d . 1
N N1 -0.01333(18) 0.1282(2) 0.40310(8) 0.0515(5) Uani d . 1
N N2 -0.1002(2) 0.2352(2) 0.41448(9) 0.0672(6) Uani d . 1
N N3 -0.0653(2) 0.2950(2) 0.46602(10) 0.0767(6) Uani d . 1
C C1 -0.1993(2) 0.1905(2) 0.20492(10) 0.0570(6) Uani d . 1
H H1A -0.1990 0.2358 0.2427 0.068 Uiso calc R 1
C C2 -0.3035(2) 0.2120(3) 0.16347(11) 0.0692(7) Uani d . 1
H H2B -0.3740 0.2705 0.1733 0.083 Uiso calc R 1
C C3 -0.3032(3) 0.1473(3) 0.10781(11) 0.0672(7) Uani d . 1
C C4 -0.2022(3) 0.0588(3) 0.09246(10) 0.0715(7) Uani d . 1
H H4A -0.2033 0.0148 0.0545 0.086 Uiso calc R 1
C C5 -0.0981(2) 0.0361(3) 0.13450(10) 0.0600(6) Uani d . 1
H H5A -0.0291 -0.0246 0.1247 0.072 Uiso calc R 1
C C6 -0.0949(2) 0.1022(2) 0.19096(9) 0.0444(5) Uani d . 1
C C7 0.0207(2) 0.0740(2) 0.23347(9) 0.0446(5) Uani d . 1
C C8 0.03134(19) 0.1505(2) 0.29502(9) 0.0443(5) Uani d . 1
H H8A -0.0180 0.2415 0.2926 0.053 Uiso calc R 1
C C9 -0.0226(2) 0.0555(2) 0.34460(9) 0.0545(6) Uani d . 1
H H9A -0.1144 0.0319 0.3342 0.065 Uiso calc R 1
H H9B 0.0272 -0.0339 0.3472 0.065 Uiso calc R 1
C C10 0.0811(2) 0.1197(2) 0.44892(10) 0.0533(6) Uani d . 1
C C11 0.0466(3) 0.2273(3) 0.48899(10) 0.0645(7) Uani d . 1
C C12 0.1225(3) 0.2514(4) 0.54268(12) 0.0934(10) Uani d . 1
H H12A 0.1008 0.3233 0.5699 0.112 Uiso calc R 1
C C13 0.2284(4) 0.1659(5) 0.55316(14) 0.1040(12) Uani d . 1
H H13A 0.2808 0.1797 0.5886 0.125 Uiso calc R 1
C C14 0.2629(3) 0.0574(4) 0.51318(15) 0.0976(10) Uani d . 1
H H14A 0.3371 0.0012 0.5228 0.117 Uiso calc R 1
C C15 0.1904(3) 0.0308(3) 0.45981(12) 0.0730(7) Uani d . 1
H H15A 0.2129 -0.0415 0.4329 0.088 Uiso calc R 1
C C16 0.22788(19) 0.2725(2) 0.27667(9) 0.0422(5) Uani d . 1
C C17 0.36207(19) 0.3116(2) 0.30176(9) 0.0441(5) Uani d . 1
C C18 0.4055(2) 0.2633(3) 0.35902(10) 0.0598(6) Uani d . 1
H H18A 0.3499 0.2059 0.3813 0.072 Uiso calc R 1
C C19 0.5292(3) 0.2987(3) 0.38366(11) 0.0745(8) Uani d . 1
H H19A 0.5568 0.2647 0.4220 0.089 Uiso calc R 1
C C20 0.6115(3) 0.3842(3) 0.35148(14) 0.0788(8) Uani d . 1
H H20A 0.6950 0.4080 0.3680 0.095 Uiso calc R 1
C C21 0.5714(2) 0.4342(3) 0.29559(13) 0.0717(7) Uani d . 1
H H21A 0.6277 0.4924 0.2741 0.086 Uiso calc R 1
C C22 0.4479(2) 0.3993(2) 0.27053(10) 0.0549(6) Uani d . 1

loop_
_atom_site_aniso_label
_atom_site_aniso_U_11
_atom_site_aniso_U_22
_atom_site_aniso_U_33
_atom_site_aniso_U_12
_atom_site_aniso_U_13
_atom_site_aniso_U_23
Cl1 0.0619(4) 0.1088(6) 0.0806(5) -0.0124(4) 0.0057(3) 0.0341(4)
Cl2 0.0967(6) 0.1540(8) 0.0860(5) -0.0049(5) -0.0450(5) 0.0249(5)
O1 0.0530(10) 0.0552(10) 0.0731(10) 0.0085(8) -0.0004(8) -0.0111(8)
O2 0.0420(8) 0.0501(9) 0.0520(8) -0.0072(7) -0.0059(6) 0.0076(7)
O3 0.0471(9) 0.0619(10) 0.0539(9) -0.0039(7) -0.0094(7) 0.0132(7)
N1 0.0496(11) 0.0576(12) 0.0472(10) -0.0048(9) 0.0027(8) -0.0011(9)
N2 0.0604(13) 0.0779(15) 0.0639(13) 0.0090(11) 0.0102(10) 0.0013(11)
N3 0.0871(17) 0.0823(16) 0.0618(13) 0.0099(13) 0.0129(12) -0.0076(12)
C1 0.0518(14) 0.0624(15) 0.0558(13) 0.0033(11) -0.0073(11) -0.0103(11)
C2 0.0542(15) 0.0745(18) 0.0775(17) 0.0098(13) -0.0118(13) -0.0035(14)
C3 0.0647(17) 0.0787(19) 0.0564(15) -0.0077(14) -0.0160(12) 0.0124(13)
C4 0.088(2) 0.085(2) 0.0415(13) -0.0080(16) -0.0042(13) -0.0011(12)
C5 0.0676(16) 0.0631(16) 0.0494(13) 0.0014(12) 0.0041(12) -0.0017(11)
C6 0.0471(12) 0.0425(12) 0.0435(11) -0.0063(10) 0.0011(9) 0.0024(9)
C7 0.0443(12) 0.0388(12) 0.0509(12) -0.0055(10) 0.0030(10) 0.0034(10)
C8 0.0386(11) 0.0438(12) 0.0497(11) -0.0042(9) -0.0049(9) 0.0010(9)
C9 0.0555(14) 0.0549(14) 0.0531(13) -0.0125(11) 0.0009(11) -0.0013(11)
C10 0.0535(14) 0.0568(15) 0.0496(13) -0.0088(11) 0.0024(11) 0.0101(11)
C11 0.0727(18) 0.0703(17) 0.0509(13) -0.0093(14) 0.0081(12) -0.0002(12)
C12 0.099(3) 0.121(3) 0.0593(17) -0.021(2) -0.0033(16) -0.0101(17)
C13 0.094(3) 0.156(4) 0.0603(18) -0.031(2) -0.0171(18) 0.006(2)
C14 0.073(2) 0.131(3) 0.087(2) 0.0053(19) -0.0162(17) 0.033(2)
C15 0.0702(18) 0.0775(19) 0.0710(17) 0.0057(14) -0.0004(14) 0.0147(14)
C16 0.0411(11) 0.0381(12) 0.0473(12) 0.0018(9) 0.0007(9) -0.0012(10)
C17 0.0389(11) 0.0441(12) 0.0487(12) 0.0027(9) -0.0023(9) -0.0056(9)
C18 0.0492(14) 0.0722(17) 0.0569(13) -0.0001(11) -0.0082(11) 0.0015(12)
C19 0.0669(18) 0.091(2) 0.0630(15) 0.0066(15) -0.0223(13) -0.0034(14)
C20 0.0452(15) 0.090(2) 0.098(2) -0.0065(14) -0.0187(15) -0.0143(17)
C21 0.0422(14) 0.0783(19) 0.094(2) -0.0093(12) -0.0013(13) 0.0026(15)
C22 0.0446(13) 0.0574(15) 0.0628(14) 0.0010(11) 0.0030(11) -0.0009(11)

loop_
_atom_type_symbol
_atom_type_description
_atom_type_scat_dispersion_real
_atom_type_scat_dispersion_imag
_atom_type_scat_source
C C 0.0033 0.0016 'International Tables Vol C Tables 4.2.6.8 and 6.1.1.4'
H H 0.0000 0.0000 'International Tables Vol C Tables 4.2.6.8 and 6.1.1.4'
N N 0.0061 0.0033 'International Tables Vol C Tables 4.2.6.8 and 6.1.1.4'
O O 0.0106 0.0060 'International Tables Vol C Tables 4.2.6.8 and 6.1.1.4'
Cl Cl 0.1484 0.1585 'International Tables Vol C Tables 4.2.6.8 and 6.1.1.4'

loop_
_geom_angle_atom_site_label_1
_geom_angle_atom_site_label_2
_geom_angle_atom_site_label_3
_geom_angle
C16 O2 C8 114.04(15)
C10 N1 N2 110.14(18)
C10 N1 C9 130.1(2)
N2 N1 C9 119.25(18)
N3 N2 N1 108.8(2)
N2 N3 C11 108.2(2)
C2 C1 C6 120.5(2)
C2 C1 H1A 119.7
C6 C1 H1A 119.7
C3 C2 C1 119.8(2)
C3 C2 H2B 120.1
C1 C2 H2B 120.1
C2 C3 C4 121.4(2)
C2 C3 Cl2 119.3(2)
C4 C3 Cl2 119.3(2)
C3 C4 C5 118.7(2)
C3 C4 H4A 120.6
C5 C4 H4A 120.6
C4 C5 C6 121.1(2)
C4 C5 H5A 119.5
C6 C5 H5A 119.5
C1 C6 C5 118.5(2)
C1 C6 C7 123.42(19)
C5 C6 C7 118.1(2)
O1 C7 C6 121.50(19)
O1 C7 C8 118.77(19)
C6 C7 C8 119.73(18)
O2 C8 C9 106.08(16)
O2 C8 C7 110.74(16)
C9 C8 C7 110.68(16)
O2 C8 H8A 109.8
C9 C8 H8A 109.8
C7 C8 H8A 109.8
N1 C9 C8 110.79(17)
N1 C9 H9A 109.5
C8 C9 H9A 109.5
N1 C9 H9B 109.5
C8 C9 H9B 109.5
H9A C9 H9B 108.1
N1 C10 C11 103.9(2)
N1 C10 C15 133.4(2)
C11 C10 C15 122.6(2)
N3 C11 C10 108.9(2)
N3 C11 C12 130.5(3)
C10 C11 C12 120.6(3)
C13 C12 C11 116.8(3)
C13 C12 H12A 121.6
C11 C12 H12A 121.6
C12 C13 C14 122.7(3)
C12 C13 H13A 118.6
C14 C13 H13A 118.6
C15 C14 C13 121.9(3)
C15 C14 H14A 119.0
C13 C14 H14A 119.0
C14 C15 C10 115.3(3)
C14 C15 H15A 122.4
C10 C15 H15A 122.4
O3 C16 O2 121.45(18)
O3 C16 C17 126.85(19)
O2 C16 C17 111.70(17)
C18 C17 C22 117.28(19)
C18 C17 C16 120.14(19)
C22 C17 C16 122.56(18)
C19 C18 C17 121.4(2)
C19 C18 H18A 119.3
C17 C18 H18A 119.3
C20 C19 C18 119.8(2)
C20 C19 H19A 120.1
C18 C19 H19A 120.1
C21 C20 C19 120.3(2)
C21 C20 H20A 119.9
C19 C20 H20A 119.9
C20 C21 C22 120.4(2)
C20 C21 H21A 119.8
C22 C21 H21A 119.8
C21 C22 C17 120.9(2)
C21 C22 Cl1 115.79(19)
C17 C22 Cl1 123.34(17)

loop_
_geom_bond_atom_site_label_1
_geom_bond_atom_site_label_2
_geom_bond_distance
Cl1 C22 1.732(2)
Cl2 C3 1.735(2)
O1 C7 1.215(2)
O2 C16 1.352(2)
O2 C8 1.435(2)
O3 C16 1.202(2)
N1 C10 1.357(3)
N1 N2 1.357(3)
N1 C9 1.452(3)
N2 N3 1.296(3)
N3 C11 1.370(3)
C1 C2 1.374(3)
C1 C6 1.382(3)
C1 H1A 0.9300
C2 C3 1.364(3)
C2 H2B 0.9300
C3 C4 1.366(4)
C4 C5 1.383(3)
C4 H4A 0.9300
C5 C6 1.384(3)
C5 H5A 0.9300
C6 C7 1.485(3)
C7 C8 1.528(3)
C8 C9 1.524(3)
C8 H8A 0.9800
C9 H9A 0.9700
C9 H9B 0.9700
C10 C11 1.387(3)
C10 C15 1.390(3)
C11 C12 1.395(4)
C12 C13 1.343(5)
C12 H12A 0.9300
C13 C14 1.392(4)
C13 H13A 0.9300
C14 C15 1.376(4)
C14 H14A 0.9300
C15 H15A 0.9300
C16 C17 1.485(3)
C17 C18 1.388(3)
C17 C22 1.395(3)
C18 C19 1.379(3)
C18 H18A 0.9300
C19 C20 1.370(4)
C19 H19A 0.9300
C20 C21 1.358(4)
C20 H20A 0.9300
C21 C22 1.380(3)
C21 H21A 0.9300

loop_
_geom_hbond_atom_site_label_D
_geom_hbond_atom_site_label_H
_geom_hbond_atom_site_label_A
_geom_hbond_site_symmetry_A
_geom_hbond_distance_DH
_geom_hbond_distance_HA
_geom_hbond_distance_DA
_geom_hbond_angle_DHA
_geom_hbond_publ_flag
C8 H8A O1 2_555 0.98 2.49 3.455(3) 170 yes
C9 H9A O3 2_545 0.97 2.51 3.117(3) 121 yes
C18 H18A O2 1_555 0.93 2.34 2.685(3) 102 no

loop_
_geom_torsion_atom_site_label_1
_geom_torsion_atom_site_label_2
_geom_torsion_atom_site_label_3
_geom_torsion_atom_site_label_4
_geom_torsion
C10 N1 N2 N3 -0.3(2)
C9 N1 N2 N3 -173.11(19)
N1 N2 N3 C11 0.3(3)
C6 C1 C2 C3 -0.9(4)
C1 C2 C3 C4 1.2(4)
C1 C2 C3 Cl2 -179.34(19)
C2 C3 C4 C5 -0.4(4)
Cl2 C3 C4 C5 -179.94(19)
C3 C4 C5 C6 -0.6(4)
C2 C1 C6 C5 -0.1(3)
C2 C1 C6 C7 -180.0(2)
C4 C5 C6 C1 0.8(3)
C4 C5 C6 C7 -179.3(2)
C1 C6 C7 O1 176.0(2)
C5 C6 C7 O1 -3.9(3)
C1 C6 C7 C8 -3.1(3)
C5 C6 C7 C8 177.06(18)
C16 O2 C8 C9 -174.39(16)
C16 O2 C8 C7 65.5(2)
O1 C7 C8 O2 33.8(2)
C6 C7 C8 O2 -147.05(17)
O1 C7 C8 C9 -83.5(2)
C6 C7 C8 C9 95.6(2)
C10 N1 C9 C8 -95.9(3)
N2 N1 C9 C8 75.3(2)
O2 C8 C9 N1 60.1(2)
C7 C8 C9 N1 -179.69(17)
N2 N1 C10 C11 0.2(2)
C9 N1 C10 C11 172.0(2)
N2 N1 C10 C15 179.7(2)
C9 N1 C10 C15 -8.6(4)
N2 N3 C11 C10 -0.2(3)
N2 N3 C11 C12 179.8(3)
N1 C10 C11 N3 0.0(2)
C15 C10 C11 N3 -179.5(2)
N1 C10 C11 C12 180.0(2)
C15 C10 C11 C12 0.4(4)
N3 C11 C12 C13 179.8(3)
C10 C11 C12 C13 -0.2(4)
C11 C12 C13 C14 -0.1(5)
C12 C13 C14 C15 0.2(5)
C13 C14 C15 C10 0.0(4)
N1 C10 C15 C14 -179.7(2)
C11 C10 C15 C14 -0.3(4)
C8 O2 C16 O3 -6.3(3)
C8 O2 C16 C17 172.71(15)
O3 C16 C17 C18 172.8(2)
O2 C16 C17 C18 -6.1(3)
O3 C16 C17 C22 -5.6(3)
O2 C16 C17 C22 175.49(18)
C22 C17 C18 C19 -1.0(3)
C16 C17 C18 C19 -179.5(2)
C17 C18 C19 C20 0.5(4)
C18 C19 C20 C21 0.1(4)
C19 C20 C21 C22 -0.2(4)
C20 C21 C22 C17 -0.4(4)
C20 C21 C22 Cl1 179.5(2)
C18 C17 C22 C21 1.0(3)
C16 C17 C22 C21 179.4(2)
C18 C17 C22 Cl1 -178.87(17)
C16 C17 C22 Cl1 -0.4(3)
